data_9017242
loop_
_publ_author_name
'Pekov, I. V.'
'Zubkova, N. V.'
'Gottlicher, J.'
'Yapaskurt, V. O.'
'Chukanov, N. V.'
'Lykova, I. S.'
'Belakovskiy, D. I.'
'Jensen, M. C.'
'Leising, J. F.'
'Nikischer, A. J.'
'Pushcharovsky, D. Y.'

_publ_section_title
;
 Whitecapsite, a new hydrous iron and trivalent antimony arsenate mineral from
 the White Caps mine, Nevada, USA
 Note: Not all H atoms could be located
;
_journal_name_full 'European Journal of Mineralogy'
_journal_page_first 577
_journal_page_last 587
_journal_volume 26
_journal_year 2014
_chemical_compound_source 'White Caps gold deposit, Manhattan district, Nye County, Nevada, USA'
_chemical_formula_sum 'As9 Fe9.508 H120 O104 Sb3'
_chemical_name_mineral Whitecapsite
_space_group_IT_number 176
_space_group_name_Hall '-P 6c'
_space_group_name_H-M_alt 'P 63/m'
_symmetry_space_group_name_H-M 'P 63/m'
_cell_angle_alpha 90
_cell_angle_beta 90
_cell_angle_gamma 120
_cell_formula_units_Z 2
_cell_length_a 16.0916
_cell_length_b 16.0916
_cell_length_c 21.7127
_cell_volume 4869.035
_database_code_amcsd 0020491
_exptl_crystal_density_diffrn 2.289
_cod_data_source_file inputs/fixed/downloads/08/08611.cif
_cod_data_source_block 08611
_cod_original_cell_volume 4869.036
_cod_original_formula_sum 'Sb3 Fe9.508 As9 O104 H120'
_cod_database_code 9017242

loop_
_space_group_symop_operation_xyz
x,y,z
-x+y,-x,1/2-z
x-y,x,1/2+z
y,-x+y,-z
-y,x-y,z
x,y,1/2-z
-x,-y,1/2+z
x-y,x,-z
-x+y,-x,z
-y,x-y,1/2-z
y,-x+y,1/2+z
-x,-y,-z

loop_
_atom_site_label
_atom_site_fract_x
_atom_site_fract_y
_atom_site_fract_z
_atom_site_occupancy
_atom_site_U_iso_or_equiv
_atom_site_type_symbol
_atom_site_attached_hydrogens
Sb 0.86130 0.53517 0.25000 1.00000 0.02480 Sb 0
Fe1 0.66670 0.33330 0.25000 1.00000 0.01720 Fe 0
Fe2 0.65449 0.44039 0.36665 1.00000 0.02050 Fe 0
Fe3 0.90310 0.64530 -0.06725 0.41800 0.02740 Fe 0
As1 0.90567 0.31548 0.25000 1.00000 0.02370 As 0
As2 0.86883 0.56078 0.08257 1.00000 0.02180 As 0
O1 0.66670 0.33330 0.40620 1.00000 0.01700 O 0
O2 0.75400 0.54130 0.08290 1.00000 0.02460 O 0
O3 0.75700 0.43660 0.30924 1.00000 0.01580 O 0
O4 0.89320 0.37050 0.18800 1.00000 0.02860 O 0
O5 0.86440 0.45300 0.07940 1.00000 0.02500 O 0
O6 0.81740 0.19810 0.25000 1.00000 0.02380 O 0
Wat7 0.76460 0.52630 -0.07020 1.00000 0.04860 O 2
O8 0.92400 0.61780 0.14820 1.00000 0.03060 O 0
Wat9 0.04710 0.76100 -0.07350 1.00000 0.03980 O 2
O10 0.92910 0.62400 0.02130 1.00000 0.02860 O 0
Wat11 0.88350 0.67680 -0.15690 1.00000 0.05300 O 2
O12 0.01040 0.31970 0.25000 1.00000 0.04500 O 0
Wat13 0.95250 0.55580 -0.10220 1.00000 0.04100 O 2
Wat14 0.85400 0.73980 -0.04350 1.00000 0.05300 O 2
Wat15 0.91240 0.39710 -0.02860 1.00000 0.03250 O 2
Wat16 0.66670 0.33330 0.52820 1.00000 0.04600 O 2
Wat17 0.10780 0.68440 0.18600 1.00000 0.10500 O 2
Wat18 0.14590 0.94420 -0.13960 1.00000 0.12000 O 2
Wat19 0.78360 0.42060 -0.18660 1.00000 0.12300 O 2
Wat20 0.04300 0.90400 -0.25000 1.00000 0.07200 O 2
Wat21 0.00000 0.00000 0.00000 1.00000 0.12000 O 2

loop_
_cod_changelog_entry_id
_cod_changelog_entry_author
_cod_changelog_entry_date
_cod_changelog_entry_text
1
;cod-tools version 3.8.0
Id: cif_guess_AMCSD_atom_types 9574 2023-05-10 09:00:05Z saulius
;
2023-05-10T18:57:59+03:00
;Derived atom types and hydrogen counts
from atom names that follow the AMCSD naming convention
(Wat == water, O-H == hydroxyl).
;

loop_
_cod_related_entry_id
_cod_related_entry_database
_cod_related_entry_code
1 AMCSD 0020491
